data_1518174
loop_
_publ_author_name
'Wandner, K.-H.'
'Hoppe, R.'

_publ_section_title
;
 Zum Jahn-Teller-effekt bei Mn(III)-fluoriden: CaMnF5
;
_journal_name_full 'Revue de Chimie Minerale'
_journal_page_first 520
_journal_page_last 531
_journal_volume 23
_journal_year 1986
_chemical_formula_sum 'Ca F5 Mn'
_chemical_formula_weight 190.02
_space_group_IT_number 13
_symmetry_cell_setting monoclinic
_symmetry_Int_Tables_number 13
_symmetry_space_group_name_Hall '-P 2yc'
_symmetry_space_group_name_H-M 'P 1 2/c 1'
_cell_angle_alpha 90
_cell_angle_beta 116.23(3)
_cell_angle_gamma 90
_cell_formula_units_Z 4
_cell_length_a 8.938(2)
_cell_length_b 6.369(1)
_cell_length_c 7.830(2)
_cell_volume 399.83(18)
_diffrn_ambient_temperature 293
_diffrn_radiation_probe x-ray
_diffrn_radiation_type MoK\a
_diffrn_radiation_wavelength 0.71069
_exptl_absorpt_coefficient_mu 4.569
_exptl_crystal_density_diffrn 3.157
_exptl_crystal_F_000 360
_refine_ls_number_reflns 1146
_refine_ls_R_factor_gt 0.096
_refine_ls_wR_factor_gt 0.054
_cod_data_source_file RCM-1986-23-520-531.cif
_cod_data_source_block CaMnF5
_cod_original_sg_symbol_H-M 'P 2/c'
_cod_database_code 1518174

loop_
_symmetry_equiv_pos_site_id
_symmetry_equiv_pos_as_xyz
1 x,y,z
2 -x,y,1/2-z
3 -x,-y,-z
4 x,-y,1/2+z

loop_
_atom_site_aniso_label
_atom_site_aniso_U_11
_atom_site_aniso_U_22
_atom_site_aniso_U_33
_atom_site_aniso_U_23
_atom_site_aniso_U_13
_atom_site_aniso_U_12
Mn1 0.0251(7) 0.0218(8) 0.0261(8) 0.0107(5) 0.0134(7) 0.0021(5)
F2 0.0665(18) 0.0379(17) 0.0129(16) 0.0000 0.0279(16) 0.0000
F4 0.0317(12) 0.0303(13) 0.0247(12) 0.0091(11) 0.0187(10) 0.0071(11)
F6 0.0122(13) 0.0380(14) 0.0385(16) 0.0089(13) 0.0108(14) -0.0132(12)
Mn2 0.0186(7) 0.0210(7) 0.0185(7) -0.0095(4) 0.0055(6) -0.0017(4)
F1 0.0410(14) 0.0070(12) 0.0307(14) 0.0000 0.0261(12) 0.0000
F3 0.0572(15) 0.0153(12) 0.0420(14) -0.0125(12) 0.0222(13) -0.0022(12)
F5 0.0121(14) 0.0340(15) 0.0314(14) -0.0081(13) -0.0051(12) 0.0121(13)
Ca1 0.0190(7) 0.0136(6) 0.0303(9) 0.0000 0.0106(7) 0.0000
Ca2 0.0313(9) 0.0369(9) 0.0191(8) 0.0000 0.0105(7) 0.0000

loop_
_atom_site_label
_atom_site_type_symbol
_atom_site_thermal_displace_type
_atom_site_fract_x
_atom_site_fract_y
_atom_site_fract_z
_atom_site_occupancy
_atom_site_U_iso_or_equiv
Mn1 Mn Uani 0.00000 0.00000 0.00000 1.000 0.0236(4)
F2 F Uani 0.00000 0.9007(11) 0.25000 1.000 0.0353(10)
F4 F Uani 0.9867(5) 0.3026(6) 0.0328(6) 1.000 0.0266(7)
F6 F Uani 0.7775(6) 0.9809(7) 0.8808(8) 1.000 0.0297(8)
Mn2 Mn Uani 0.50000 0.50000 0.00000 1.000 0.0204(4)
F1 F Uani 0.50000 0.4111(6) 0.25000 1.000 0.0225(8)
F3 F Uani 0.4965(6) 0.7867(6) 0.0354(7) 1.000 0.0381(8)
F5 F Uani 0.2732(6) 0.4862(7) 0.8873(7) 1.000 0.0312(8)
Ca1 Ca Uani 0.50000 0.0447(3) 0.25000 1.000 0.0211(4)
Ca2 Ca Uani 0.00000 0.5431(4) 0.25000 1.000 0.0293(5)

loop_
_atom_type_symbol
_atom_type_description
_atom_type_scat_dispersion_real
_atom_type_scat_dispersion_imag
_atom_type_scat_source
Ca Ca 0.2262 0.3064 ' International Tables Vol C Tables 4.2.6.8 and 6.1.1.4'
F F 0.0171 0.0103 ' International Tables Vol C Tables 4.2.6.8 and 6.1.1.4'
Mn Mn 0.3368 0.7283 ' International Tables Vol C Tables 4.2.6.8 and 6.1.1.4'

loop_
_geom_angle_atom_site_label_1
_geom_angle_atom_site_label_2
_geom_angle_atom_site_label_3
_geom_angle
_geom_angle_site_symmetry_1
_geom_angle_site_symmetry_3
_geom_angle_publ_flag
F4 Mn1 F6 91.0(2) 1_455 1_444 yes
F2 Mn1 F6 90.46(18) 1_545 1_444 yes
F2 Mn1 F6 89.54(18) 3_565 1_444 yes
F4 Mn1 F6 89.0(2) 3_655 1_444 yes
F6 Mn1 F6 180.00 1_444 3_666 yes
F2 Mn1 F4 98.8(2) 1_545 1_455 yes
F2 Mn1 F4 81.2(2) 3_565 1_455 yes
F4 Mn1 F4 180.00 1_455 3_655 yes
F4 Mn1 F6 89.0(2) 1_455 3_666 yes
F2 Mn1 F2 180.00 1_545 3_565 yes
F2 Mn1 F4 81.2(2) 1_545 3_655 yes
F2 Mn1 F6 89.54(18) 1_545 3_666 yes
F2 Mn1 F4 98.8(2) 3_565 3_655 yes
F2 Mn1 F6 90.46(18) 3_565 3_666 yes
F4 Mn1 F6 91.0(2) 3_655 3_666 yes
F3 Mn2 F5 91.8(2) 3_665 3_666 yes
F1 Mn2 F3 97.08(19) . . yes
F1 Mn2 F5 88.82(16) . 1_554 yes
F1 Mn2 F1 180.00 . 3_665 yes
F1 Mn2 F3 82.92(19) . 3_665 yes
F1 Mn2 F5 91.18(16) . 3_666 yes
F3 Mn2 F5 91.8(2) . 1_554 yes
F1 Mn2 F3 82.92(19) 3_665 . yes
F3 Mn2 F3 180.00 . 3_665 yes
F3 Mn2 F5 88.2(2) . 3_666 yes
F1 Mn2 F5 91.18(16) 3_665 1_554 yes
F3 Mn2 F5 88.2(2) 3_665 1_554 yes
F5 Mn2 F5 180.00 1_554 3_666 yes
F1 Mn2 F3 97.08(19) 3_665 3_665 yes
F1 Mn2 F5 88.82(16) 3_665 3_666 yes
Mn1 F2 Mn1 144.2(4) 1_565 2_565 yes
Mn2 F1 Mn2 147.7(2) . 2_655 yes

loop_
_geom_bond_atom_site_label_1
_geom_bond_atom_site_label_2
_geom_bond_distance
_geom_bond_site_symmetry_2
_geom_bond_publ_flag
Mn1 F6 1.789(6) 1_444 yes
Mn1 F4 1.955(4) 1_455 yes
Mn1 F2 2.057(2) 1_545 yes
Mn1 F2 2.057(2) 3_565 yes
Mn1 F4 1.955(4) 3_655 yes
Mn1 F6 1.789(6) 3_666 yes
Mn2 F1 2.0377(12) . yes
Mn2 F3 1.849(4) . yes
Mn2 F5 1.821(6) 1_554 yes
Mn2 F1 2.0377(12) 3_665 yes
Mn2 F3 1.849(4) 3_665 yes
Mn2 F5 1.821(6) 3_666 yes
